data_7042740
loop_
_publ_author_name
'Liberato, Andrea'
'Aguinaco, Almudena'
'Clares, Maria Paz'
'Delgado-Pinar, Estefania'
'Blasco, Salvador'
'Pitarch-Jarque, Javier'
'Basallote, Manuel G.'
'Garc\'ia-Espa\~na, Enrique'
'Verdejo, Bego\~na'

_publ_section_title
;
 Pb2+ Complexes of Small-Cavity Azamacrocyclic Ligands. Thermodynamic and
 Kinetic Studies
;
_journal_name_full 'Dalton Trans.'
_journal_paper_doi 10.1039/C7DT00680B
_journal_year 2017
_chemical_formula_moiety 'C11 H18 N4 Pb, 2(Cl O4)'
_chemical_formula_sum 'C11 H18 Cl2 N4 O8 Pb'
_chemical_formula_weight 612.38
_space_group_crystal_system monoclinic
_space_group_IT_number 14
_space_group_name_Hall '-P 2ybc'
_space_group_name_H-M_alt 'P 1 21/c 1'
_symmetry_space_group_name_Hall '-P 2ybc'
_symmetry_space_group_name_H-M 'P 1 21/c 1'
_atom_sites_solution_hydrogens geom
_atom_sites_solution_primary direct
_audit_creation_date 2016-12-14
_audit_creation_method
;
Olex2 1.2
(compiled Nov 22 2016 12:06:14 for OlexSys, GUI svn.r5269)
;
_audit_update_record
;
2017-01-24 deposited with the CCDC.
2017-04-20 downloaded from the CCDC.
;
_cell_angle_alpha 90
_cell_angle_beta 101.1503(13)
_cell_angle_gamma 90
_cell_formula_units_Z 4
_cell_length_a 8.8925(3)
_cell_length_b 15.1543(5)
_cell_length_c 13.5209(5)
_cell_measurement_reflns_used 4043
_cell_measurement_temperature 293(2)
_cell_measurement_theta_max 27.485
_cell_measurement_theta_min 0.998
_cell_volume 1787.68(11)
_computing_cell_refinement 'HKL Scalepack (Otwinowski & Minor 1997)'
_computing_data_collection 'Collect (Nonius BV, 1997-2000)'
_computing_data_reduction 'HKL Denzo and Scalepack (Otwinowski & Minor 1997)'
_computing_molecular_graphics 'Olex2 (Dolomanov et al., 2009)'
_computing_publication_material 'Olex2 (Dolomanov et al., 2009)'
_computing_structure_refinement 'ShelXL (Sheldrick, 2015)'
_computing_structure_solution 'SIR2011 (Burla et al., 2007)'
_diffrn_ambient_temperature 293(2)
_diffrn_detector_area_resol_mean 9
_diffrn_measured_fraction_theta_full 0.994
_diffrn_measured_fraction_theta_max 0.989
_diffrn_measurement_device '95mm CCD camera on \k-goniostat'
_diffrn_measurement_device_type KappaCCD
_diffrn_measurement_method CCD
_diffrn_orient_matrix_type 'by Nonius Collect from scalepack cell'
_diffrn_orient_matrix_UB_11 0.0476636
_diffrn_orient_matrix_UB_12 0.0023027
_diffrn_orient_matrix_UB_13 0.0732740
_diffrn_orient_matrix_UB_21 -0.1035306
_diffrn_orient_matrix_UB_22 -0.0066205
_diffrn_orient_matrix_UB_23 0.0176872
_diffrn_orient_matrix_UB_31 0.0121190
_diffrn_orient_matrix_UB_32 -0.0656145
_diffrn_orient_matrix_UB_33 0.0007869
_diffrn_radiation_monochromator 'horizonally mounted graphite crystal'
_diffrn_radiation_type MoK\a
_diffrn_radiation_wavelength 0.71073
_diffrn_reflns_av_R_equivalents 0.0588
_diffrn_reflns_av_unetI/netI 0.0747
_diffrn_reflns_Laue_measured_fraction_full 0.994
_diffrn_reflns_Laue_measured_fraction_max 0.989
_diffrn_reflns_limit_h_max 11
_diffrn_reflns_limit_h_min -11
_diffrn_reflns_limit_k_max 19
_diffrn_reflns_limit_k_min -19
_diffrn_reflns_limit_l_max 17
_diffrn_reflns_limit_l_min -17
_diffrn_reflns_number 7721
_diffrn_reflns_point_group_measured_fraction_full 0.994
_diffrn_reflns_point_group_measured_fraction_max 0.989
_diffrn_reflns_theta_full 25.242
_diffrn_reflns_theta_max 27.507
_diffrn_reflns_theta_min 3.071
_exptl_absorpt_coefficient_mu 9.785
_exptl_absorpt_correction_type none
_exptl_crystal_colour colourless
_exptl_crystal_colour_primary colourless
_exptl_crystal_density_diffrn 2.275
_exptl_crystal_description prism
_exptl_crystal_F_000 1168
_exptl_crystal_recrystallization_method 'Re-crystallisation from solvent: water'
_exptl_crystal_size_max 0.1
_exptl_crystal_size_mid 0.05
_exptl_crystal_size_min 0.05
_refine_diff_density_max 0.722
_refine_diff_density_min -1.024
_refine_diff_density_rms 0.164
_refine_ls_extinction_method none
_refine_ls_goodness_of_fit_ref 0.891
_refine_ls_hydrogen_treatment constr
_refine_ls_matrix_type full
_refine_ls_number_parameters 235
_refine_ls_number_reflns 4065
_refine_ls_number_restraints 0
_refine_ls_restrained_S_all 0.891
_refine_ls_R_factor_all 0.1083
_refine_ls_R_factor_gt 0.0460
_refine_ls_shift/su_max 0.001
_refine_ls_shift/su_mean 0.000
_refine_ls_structure_factor_coef Fsqd
_refine_ls_weighting_details 'w=1/[\s^2^(Fo^2^)+(0.1000P)^2^] where P=(Fo^2^+2Fc^2^)/3'
_refine_ls_weighting_scheme calc
_refine_ls_wR_factor_gt 0.1238
_refine_ls_wR_factor_ref 0.1630
_reflns_Friedel_coverage 0.000
_reflns_number_gt 2212
_reflns_number_total 4065
_reflns_threshold_expression 'I > 2\s(I)'
_cod_data_source_file c7dt00680b2.cif
_cod_data_source_block import
_cod_database_code 7042740
_shelx_space_group_comment
;
The symmetry employed for this shelxl refinement is uniquely defined
by the following loop, which should always be used as a source of
symmetry information in preference to the above space-group names.
They are only intended as comments.
;
_olex2_refinement_description
;
1. Fixed Uiso
 At 1.2 times of:
  All C(H) groups, All C(H,H) groups, All N(H) groups
2.a Ternary CH refined with riding coordinates:
 N2(H2), N3(H3), N4(H4)
2.b Secondary CH2 refined with riding coordinates:
 C6(H6A,H6B), C11(H11A,H11B), C8(H8A,H8B), C10(H10A,H10B), C7(H7A,H7B), C9(H9A,
 H9B)
2.c Aromatic/amide H refined with riding coordinates:
 C2(H2A), C3(H3A), C4(H4A)
;
_shelx_shelxl_version_number 2014/7
_olex2_submission_special_instructions 'No special instructions were received'

loop_
_space_group_symop_operation_xyz
'x, y, z'
'-x, y+1/2, -z+1/2'
'-x, -y, -z'
'x, -y-1/2, z-1/2'

loop_
_atom_site_label
_atom_site_type_symbol
_atom_site_fract_x
_atom_site_fract_y
_atom_site_fract_z
_atom_site_U_iso_or_equiv
_atom_site_adp_type
_atom_site_occupancy
_atom_site_site_symmetry_order
_atom_site_calc_flag
_atom_site_refinement_flags_posn
Pb1 Pb 0.70112(4) 0.49735(3) 0.10736(3) 0.04810(18) Uani 1 1 d .
Cl1 Cl 0.3549(3) 0.6059(2) 0.1745(2) 0.0619(7) Uani 1 1 d .
Cl2 Cl 0.1516(3) 0.2397(2) 0.4481(2) 0.0613(7) Uani 1 1 d .
N1 N 0.6770(9) 0.4573(6) 0.2753(6) 0.0467(19) Uani 1 1 d .
C1 C 0.7539(18) 0.5056(7) 0.3497(9) 0.065(3) Uani 1 1 d .
C6 C 0.4957(13) 0.3456(9) 0.2007(11) 0.080(4) Uani 1 1 d .
H6A H 0.4892 0.2840 0.2191 0.096 Uiso 1 1 calc R
H6B H 0.3919 0.3682 0.1831 0.096 Uiso 1 1 calc R
N2 N 0.5669(10) 0.3510(6) 0.1116(7) 0.064(3) Uani 1 1 d .
H2 H 0.4851 0.3475 0.0516 0.076 Uiso 1 1 calc R
N3 N 0.8912(10) 0.3821(7) 0.1173(7) 0.064(3) Uani 1 1 d .
H3 H 0.9026 0.3683 0.0483 0.077 Uiso 1 1 calc R
N4 N 0.9289(11) 0.5369(7) 0.2397(7) 0.065(3) Uani 1 1 d .
H4 H 0.9866 0.5842 0.2146 0.078 Uiso 1 1 calc R
C2 C 0.732(2) 0.4934(9) 0.4482(10) 0.094(6) Uani 1 1 d .
H2A H 0.7869 0.5269 0.5008 0.112 Uiso 1 1 calc R
O6 O 0.1553(14) 0.2450(9) 0.3460(7) 0.126(4) Uani 1 1 d .
O8 O 0.0301(10) 0.2906(7) 0.4721(8) 0.104(3) Uani 1 1 d .
O2 O 0.3581(15) 0.5783(7) 0.2741(7) 0.133(4) Uani 1 1 d .
C11 C 0.8642(15) 0.5702(8) 0.3266(8) 0.073(3) Uani 1 1 d .
H11A H 0.9458 0.5786 0.3848 0.087 Uiso 1 1 calc R
H11B H 0.8139 0.6265 0.3096 0.087 Uiso 1 1 calc R
O7 O 0.1216(18) 0.1512(8) 0.4711(11) 0.157(5) Uani 1 1 d .
C3 C 0.626(2) 0.4294(12) 0.4664(11) 0.104(6) Uani 1 1 d .
H3A H 0.6079 0.4209 0.5312 0.125 Uiso 1 1 calc R
C8 C 0.8348(15) 0.3017(8) 0.1599(10) 0.071(3) Uani 1 1 d .
H8A H 0.8345 0.3111 0.2309 0.085 Uiso 1 1 calc R
H8B H 0.9035 0.2530 0.1545 0.085 Uiso 1 1 calc R
O4 O 0.4991(15) 0.6440(9) 0.1760(16) 0.180(7) Uani 1 1 d .
C10 C 1.0271(15) 0.4590(10) 0.2630(10) 0.079(4) Uani 1 1 d .
H10A H 1.1283 0.4770 0.2977 0.095 Uiso 1 1 calc R
H10B H 0.9843 0.4199 0.3073 0.095 Uiso 1 1 calc R
O3 O 0.3456(15) 0.5326(8) 0.1126(8) 0.111(4) Uani 1 1 d .
C7 C 0.6762(13) 0.2785(8) 0.1061(9) 0.072(3) Uani 1 1 d .
H7A H 0.6778 0.2659 0.0359 0.086 Uiso 1 1 calc R
H7B H 0.6422 0.2257 0.1359 0.086 Uiso 1 1 calc R
C5 C 0.5788(12) 0.3952(7) 0.2908(8) 0.057(3) Uani 1 1 d .
C9 C 1.0394(12) 0.4127(9) 0.1719(10) 0.075(4) Uani 1 1 d .
H9A H 1.1070 0.3624 0.1886 0.090 Uiso 1 1 calc R
H9B H 1.0846 0.4516 0.1287 0.090 Uiso 1 1 calc R
C4 C 0.5497(17) 0.3796(10) 0.3873(12) 0.092(5) Uani 1 1 d .
H4A H 0.4801 0.3364 0.3978 0.111 Uiso 1 1 calc R
O5 O 0.2898(11) 0.2658(9) 0.5035(9) 0.146(5) Uani 1 1 d .
O1 O 0.2455(15) 0.6680(11) 0.1473(10) 0.196(7) Uani 1 1 d .

loop_
_atom_site_aniso_label
_atom_site_aniso_U_11
_atom_site_aniso_U_22
_atom_site_aniso_U_33
_atom_site_aniso_U_23
_atom_site_aniso_U_13
_atom_site_aniso_U_12
Pb1 0.0566(3) 0.0494(3) 0.0373(2) 0.00739(18) 0.00664(16) -0.0012(2)
Cl1 0.0667(17) 0.0651(19) 0.0570(16) -0.0011(14) 0.0199(13) 0.0012(15)
Cl2 0.0638(16) 0.0609(18) 0.0602(16) 0.0003(14) 0.0145(13) 0.0078(14)
N1 0.058(5) 0.044(5) 0.042(4) 0.007(4) 0.017(4) 0.011(4)
C1 0.100(9) 0.064(8) 0.032(5) -0.005(5) 0.017(6) 0.011(7)
C6 0.054(7) 0.067(9) 0.116(12) 0.028(8) 0.005(7) -0.004(6)
N2 0.063(5) 0.069(7) 0.053(5) 0.003(5) -0.001(5) -0.012(5)
N3 0.062(5) 0.090(8) 0.043(5) -0.006(5) 0.019(4) 0.008(5)
N4 0.067(6) 0.066(6) 0.061(6) 0.009(5) 0.007(5) -0.028(5)
C2 0.171(17) 0.078(11) 0.040(6) -0.002(6) 0.043(9) 0.041(10)
O6 0.156(9) 0.156(12) 0.068(6) 0.021(7) 0.026(6) 0.037(8)
O8 0.093(6) 0.086(7) 0.138(8) -0.037(6) 0.030(6) 0.026(5)
O2 0.230(13) 0.124(10) 0.058(6) -0.007(6) 0.058(7) -0.017(9)
C11 0.104(9) 0.059(8) 0.048(6) -0.006(6) -0.003(6) -0.008(7)
O7 0.249(14) 0.072(8) 0.188(13) -0.001(8) 0.136(11) 0.027(9)
C3 0.162(14) 0.098(12) 0.076(10) 0.039(10) 0.082(10) 0.065(12)
C8 0.092(9) 0.059(8) 0.067(8) 0.013(6) 0.025(7) 0.020(7)
O4 0.138(10) 0.104(10) 0.32(2) -0.067(12) 0.089(12) -0.063(9)
C10 0.067(8) 0.095(10) 0.063(8) 0.015(8) -0.015(7) -0.010(8)
O3 0.148(10) 0.115(8) 0.074(7) -0.030(7) 0.030(7) -0.027(8)
C7 0.087(9) 0.054(8) 0.072(8) -0.002(6) 0.012(7) 0.005(6)
C5 0.056(6) 0.061(7) 0.063(7) 0.012(6) 0.034(5) 0.001(6)
C9 0.044(6) 0.096(10) 0.088(9) -0.004(8) 0.024(6) 0.011(6)
C4 0.126(12) 0.075(10) 0.098(11) 0.037(9) 0.075(10) 0.034(9)
O5 0.060(5) 0.212(14) 0.149(9) -0.008(9) -0.020(6) -0.008(7)
O1 0.151(11) 0.258(18) 0.162(12) 0.010(12) -0.008(9) 0.134(12)

loop_
_atom_type_symbol
_atom_type_description
_atom_type_scat_dispersion_real
_atom_type_scat_dispersion_imag
_atom_type_scat_source
C C 0.0033 0.0016 'International Tables Vol C Tables 4.2.6.8 and 6.1.1.4'
H H 0.0000 0.0000 'International Tables Vol C Tables 4.2.6.8 and 6.1.1.4'
Cl Cl 0.1484 0.1585 'International Tables Vol C Tables 4.2.6.8 and 6.1.1.4'
N N 0.0061 0.0033 'International Tables Vol C Tables 4.2.6.8 and 6.1.1.4'
O O 0.0106 0.0060 'International Tables Vol C Tables 4.2.6.8 and 6.1.1.4'
Pb Pb -3.3944 10.1111 'International Tables Vol C Tables 4.2.6.8 and 6.1.1.4'

loop_
_geom_angle_atom_site_label_1
_geom_angle_atom_site_label_2
_geom_angle_atom_site_label_3
_geom_angle
N1 Pb1 N2 68.1(3)
N1 Pb1 N3 87.4(3)
N1 Pb1 N4 65.9(3)
N3 Pb1 N2 72.1(3)
N3 Pb1 N4 70.9(3)
N4 Pb1 N2 121.0(3)
O2 Cl1 O4 105.1(10)
O2 Cl1 O3 109.1(7)
O3 Cl1 O4 106.7(8)
O1 Cl1 O2 110.3(8)
O1 Cl1 O4 109.0(11)
O1 Cl1 O3 116.0(9)
O6 Cl2 O8 111.2(7)
O7 Cl2 O6 108.4(8)
O7 Cl2 O8 106.4(8)
O5 Cl2 O6 109.6(8)
O5 Cl2 O8 111.2(7)
O5 Cl2 O7 110.0(9)
C1 N1 Pb1 116.9(8)
C1 N1 C5 122.1(10)
C5 N1 Pb1 120.7(7)
N1 C1 C2 120.4(13)
N1 C1 C11 118.5(10)
C2 C1 C11 121.1(13)
N2 C6 C5 114.6(9)
C6 N2 Pb1 110.4(7)
C6 N2 C7 113.1(9)
C7 N2 Pb1 109.5(7)
C8 N3 Pb1 109.3(7)
C8 N3 C9 114.0(10)
C9 N3 Pb1 110.7(7)
C11 N4 Pb1 105.2(6)
C11 N4 C10 114.1(9)
C10 N4 Pb1 109.1(8)
C1 C2 C3 118.7(15)
C1 C11 N4 108.7(9)
C4 C3 C2 119.2(13)
N3 C8 C7 111.2(10)
C9 C10 N4 110.4(10)
N2 C7 C8 111.6(10)
N1 C5 C6 117.6(10)
N1 C5 C4 120.8(12)
C4 C5 C6 121.5(12)
C10 C9 N3 112.2(9)
C5 C4 C3 118.7(13)

loop_
_geom_bond_atom_site_label_1
_geom_bond_atom_site_label_2
_geom_bond_distance
Pb1 N1 2.400(8)
Pb1 N2 2.525(9)
Pb1 N3 2.416(9)
Pb1 N4 2.503(8)
Cl1 O2 1.405(9)
Cl1 O4 1.402(12)
Cl1 O3 1.383(11)
Cl1 O1 1.352(11)
Cl2 O6 1.391(10)
Cl2 O8 1.415(9)
Cl2 O7 1.413(12)
Cl2 O5 1.368(9)
N1 C1 1.323(15)
N1 C5 1.328(12)
C1 C2 1.393(17)
C1 C11 1.462(17)
C6 N2 1.468(16)
C6 C5 1.498(18)
N2 C7 1.478(14)
N3 C8 1.477(15)
N3 C9 1.455(13)
N4 C11 1.492(15)
N4 C10 1.467(17)
C2 C3 1.41(2)
C3 C4 1.38(2)
C8 C7 1.499(16)
C10 C9 1.440(16)
C5 C4 1.399(15)
